data_4000261
loop_
_publ_author_name
'Draper, Neil D.'
'Batchelor, Raymond J. '
'Sih, Bryan C. '
'Ye, Zuo-Guang '
'Leznoff, Daniel'

_publ_section_title
;
(N,N,N',N'-tetramethylethylenediamine)bis-(dicyanomercury)copper(II)
tetrachloromercurate(II)
;
_journal_name_full 'Chemistry of Materials'
_journal_paper_doi 10.1021/cm021716r
_journal_year 2003
_chemical_formula_moiety 'Hg3 Cu Cl4 N6 C10 H16 '
_chemical_formula_sum 'C10 H16 Cl4 Cu Hg3 N6'
_chemical_formula_weight 1027.39
_space_group_IT_number 113
_symmetry_cell_setting tetragonal
_symmetry_space_group_name_Hall 'P -4 2ab'
_symmetry_space_group_name_H-M 'P -4 21 m'
_cell_angle_alpha 90.0
_cell_angle_beta 90.0
_cell_angle_gamma 90.0
_cell_formula_units_Z 2
_cell_length_a 10.9576(12)
_cell_length_b 10.9576(12)
_cell_length_c 9.8516(13)
_cell_measurement_reflns_used 48
_cell_measurement_temperature 293
_cell_measurement_theta_max 24.50
_cell_measurement_theta_min 20.00
_cell_volume 1182.87(20)
_diffrn_ambient_temperature 293
_diffrn_measurement_device 'Nonius CAD-4    '
_diffrn_measurement_method 'Theta/2theta scan b/P/b '
_diffrn_radiation_monochromator graphite
_diffrn_radiation_source 'xray tube'
_diffrn_radiation_type 'Molybdenum K\a'
_diffrn_radiation_wavelength 0.70930
_diffrn_reflns_av_R_equivalents 0.032
_diffrn_reflns_av_sigmaI/netI ?
_diffrn_reflns_limit_h_max 13
_diffrn_reflns_limit_h_min 0
_diffrn_reflns_limit_k_max 9
_diffrn_reflns_limit_k_min 0
_diffrn_reflns_limit_l_max 12
_diffrn_reflns_limit_l_min 0
_diffrn_reflns_number 4008
_diffrn_reflns_reduction_process ?
_diffrn_reflns_theta_max 25.98
_diffrn_reflns_theta_min 2.00
_diffrn_standards_decay_% 3.0
_diffrn_standards_interval_count 300
_diffrn_standards_number 2
_exptl_absorpt_coefficient_mu 20.76
_exptl_absorpt_correction_T_max 0.1430
_exptl_absorpt_correction_T_min 0.0399
_exptl_absorpt_correction_type integration
_exptl_crystal_colour blue
_exptl_crystal_density_diffrn 2.885
_exptl_crystal_density_meas ?
_exptl_crystal_density_method ?
_exptl_crystal_description ?
_exptl_crystal_F_000 896.53
_exptl_crystal_size_max 0.23
_exptl_crystal_size_mid 0.21
_exptl_crystal_size_min 0.11
_exptl_crystal_size_rad ?
_refine_diff_density_max 1.0(2)
_refine_diff_density_min -1.2(2)
_refine_ls_abs_structure_details 'Flack, 466 Friedel-pairs'
_refine_ls_abs_structure_Flack 0.00(2)
_refine_ls_extinction_coef 38.4(16)
_refine_ls_extinction_method
;
      'Larson 1970 Crystallographic Computing eq 22'
;
_refine_ls_goodness_of_fit_obs 1.07
_refine_ls_hydrogen_treatment constr
_refine_ls_matrix_type full
_refine_ls_number_parameters 65
_refine_ls_number_reflns 1081
_refine_ls_number_restraints 5
_refine_ls_R_factor_obs 0.022
_refine_ls_shift/esd_max 0.001
_refine_ls_shift/esd_mean ?
_refine_ls_structure_factor_coef F
_refine_ls_weighting_details 1/(\s^2^(F)+0.0002F^2^)
_refine_ls_weighting_scheme sigma
_refine_ls_wR_factor_obs 0.024
_reflns_number_observed 1081
_reflns_number_total 1266
_reflns_observed_criterion 'Inet > 2.5\s(Inet)'
_cod_original_formula_sum 'Hg3 Cu Cl4 N6 C10 H16 '
_cod_database_code 4000261

loop_
_symmetry_equiv_pos_as_xyz
x,y,z
y,-x,-z
-x,-y,z
-y,x,-z
1/2-x,1/2+y,-z
1/2-y,1/2-x,z
1/2+x,1/2-y,-z
1/2+y,1/2+x,z

loop_
_atom_site_aniso_label
_atom_site_aniso_U_11
_atom_site_aniso_U_22
_atom_site_aniso_U_33
_atom_site_aniso_U_12
_atom_site_aniso_U_13
_atom_site_aniso_U_23
_atom_site_aniso_type_symbol
Hg1 0.04109(16) 0.04109(16) 0.04063(22) 0.00662(17) -0.00814(14) 0.00814(14) Hg
Hg2 0.04852(23) 0.04852(23) 0.0773(6) 0.00000 0.00000 0.00000 Hg
Cu1 0.0397(6) 0.0397(6) 0.0234(8) 0.0100(8) 0.00000 0.00000 Cu
Cl1 0.0588(12) 0.0406(10) 0.0613(13) 0.0011(9) 0.0161(10) -0.0024(9) Cl
N1 0.076(4) 0.076(4) 0.047(6) 0.013(6) 0.011(4) -0.011(4) N
N3 0.037(3) 0.037(3) 0.040(5) 0.001(4) -0.003(3) 0.003(3) N
N4 0.054(4) 0.054(4) 0.045(6) 0.012(4) -0.003(4) 0.003(4) N

loop_
_atom_site_label
_atom_site_fract_x
_atom_site_fract_y
_atom_site_fract_z
_atom_site_U_iso_or_equiv
_atom_site_thermal_displace_type
_atom_site_calc_flag
_atom_site_refinement_flags
_atom_site_type_symbol
_atom_site_occupancy
Hg1 0.224650(20) 0.275350(20) 0.53519(4) 0.04094(17) Uani ? S Hg 1.
Hg2 0.00000 0.00000 0.50000 0.0581(4) Uani ? S Hg 1.
Cu1 0.00000 0.50000 0.15147(16) 0.0342(7) Uani ? S Cu 1.
Cl1 0.18900(18) 0.04264(18) 0.36975(24) 0.0535(11) Uani ? . Cl 1.
N1 0.0919(6) 0.4081(6) 0.0018(11) 0.066(5) Uani ? S N 1.
N3 0.0912(6) 0.4088(6) 0.2915(9) 0.038(4) Uani ? S N 1.
N4 0.3367(6) 0.1633(6) 0.7995(10) 0.051(4) Uani ? S N 1.
C1 0.0194(15) 0.4322(6) -0.1248(17) 0.084(7) Uiso ? . C 0.5
C20 0.0892(18) 0.2710(10) 0.0279(19) 0.067(3) Uiso ? . C 0.5
C21 0.2223(9) 0.4476(18) -0.0104(20) 0.067(3) Uiso ? . C 0.5
C3 0.1374(6) 0.3625(6) 0.3789(12) 0.036(4) Uani ? S C 1.
C4 0.2967(6) 0.2033(6) 0.7053(11) 0.037(4) Uani ? S C 1.
H11 0.0637(15) 0.4104(6) -0.2040(17) 0.32(8) Uiso ? . H 0.5
H12 -0.0536(15) 0.3857(6) -0.1203(17) 0.32(8) Uiso ? . H 0.5
H21 0.1361(18) 0.2517(10) 0.1061(19) 0.32(8) Uiso ? . H 0.5
H22 0.1225(18) 0.2304(10) -0.0488(19) 0.32(8) Uiso ? . H 0.5
H23 0.0073(18) 0.2452(10) 0.0412(19) 0.32(8) Uiso ? . H 0.5
H24 0.2627(9) 0.4313(18) 0.0730(20) 0.32(8) Uiso ? . H 0.5
H25 0.2259(9) 0.5326(18) -0.0292(20) 0.32(8) Uiso ? . H 0.5
H26 0.2611(9) 0.4037(18) -0.0815(20) 0.32(8) Uiso ? . H 0.5
